data_4085155
loop_
_publ_author_name
'Fecker, Ann Christin'
'Cr\(aciun, Bogdan-Florin'
'Schweyen, Peter'
'Freytag, Matthias'
'Jones, Peter G.'
'Walter, Marc D.'

_publ_section_title
;
 Synthesis and Characterization of N-Donor-Functionalized Enantiomerically
 Pure Pentadienyl Ligands Derived from (1R)-(&#x2212;)-Myrtenal
;
_journal_issue 1
_journal_name_full Organometallics
_journal_page_first 146
_journal_paper_doi 10.1021/om501024j
_journal_volume 34
_journal_year 2015
_chemical_absolute_configuration ad
_chemical_formula_sum 'C34 H60 Cr N2 Si2'
_chemical_formula_weight 605.02
_chemical_name_systematic
; 
 ? 
;
_space_group_IT_number 152
_symmetry_cell_setting trigonal
_symmetry_space_group_name_Hall 'P 31 2"'
_symmetry_space_group_name_H-M 'P 31 2 1'
_atom_sites_solution_hydrogens geom
_atom_sites_solution_primary direct
_atom_sites_solution_secondary difmap
_audit_creation_method SHELXL-97
_cell_angle_alpha 90.00
_cell_angle_beta 90.00
_cell_angle_gamma 120.00
_cell_formula_units_Z 6
_cell_length_a 11.1701(3)
_cell_length_b 11.1701(3)
_cell_length_c 47.1697(12)
_cell_measurement_reflns_used 71835
_cell_measurement_temperature 100(2)
_cell_measurement_theta_max 75.6120
_cell_measurement_theta_min 4.5420
_cell_volume 5096.9(2)
_computing_cell_refinement
; 
CrysAlisPro, Agilent Technologies, 
Version 1.171.36.28 (release 01-02-2013 CrysAlis171 .NET) 
(compiled Feb  1 2013,16:14:44) 
;
_computing_data_collection
; 
CrysAlisPro, Agilent Technologies, 
Version 1.171.36.28 (release 01-02-2013 CrysAlis171 .NET) 
(compiled Feb  1 2013,16:14:44) 
;
_computing_data_reduction
; 
CrysAlisPro, Agilent Technologies, 
Version 1.171.36.28 (release 01-02-2013 CrysAlis171 .NET) 
(compiled Feb  1 2013,16:14:44) 
;
_computing_molecular_graphics 'Bruker XP'
_computing_publication_material SHELXL-97
_computing_structure_refinement 'SHELXL-97 (Sheldrick, 1997)'
_computing_structure_solution 'SHELXS-97 (Sheldrick, 1990)'
_diffrn_ambient_temperature 100(2)
_diffrn_detector_area_resol_mean 10.3543
_diffrn_measured_fraction_theta_full 1.000
_diffrn_measured_fraction_theta_max 0.973
_diffrn_measurement_device_type 'Oxford Diffraction Xcalibur, Atlas, Nova'
_diffrn_measurement_method '\w scans'
_diffrn_radiation_monochromator mirror
_diffrn_radiation_source 'Nova (Cu) X-ray Source'
_diffrn_radiation_type 'Cu K\a'
_diffrn_radiation_wavelength 1.54184
_diffrn_reflns_av_R_equivalents 0.0783
_diffrn_reflns_av_sigmaI/netI 0.0184
_diffrn_reflns_limit_h_max 13
_diffrn_reflns_limit_h_min -14
_diffrn_reflns_limit_k_max 14
_diffrn_reflns_limit_k_min -14
_diffrn_reflns_limit_l_max 59
_diffrn_reflns_limit_l_min -59
_diffrn_reflns_number 167247
_diffrn_reflns_theta_full 75.00
_diffrn_reflns_theta_max 77.60
_diffrn_reflns_theta_min 4.57
_exptl_absorpt_coefficient_mu 3.612
_exptl_absorpt_correction_T_max 1.00000
_exptl_absorpt_correction_T_min 0.34290
_exptl_absorpt_correction_type multi-scan
_exptl_absorpt_process_details
; 
CrysAlisPro, Agilent Technologies, 
Version 1.171.36.28 (release 01-02-2013 CrysAlis171 .NET) 
(compiled Feb  1 2013,16:14:44) 
;
_exptl_crystal_colour 'dark green'
_exptl_crystal_density_diffrn 1.183
_exptl_crystal_density_method 'not measured'
_exptl_crystal_description prism
_exptl_crystal_F_000 1980
_exptl_crystal_size_max 0.2
_exptl_crystal_size_mid 0.1
_exptl_crystal_size_min 0.05
_refine_diff_density_max 0.843
_refine_diff_density_min -0.453
_refine_diff_density_rms 0.059
_refine_ls_abs_structure_details 'Flack H D (1983), Acta Cryst. A39, 876-881'
_refine_ls_abs_structure_Flack 0.012(4)
_refine_ls_extinction_method none
_refine_ls_goodness_of_fit_ref 1.071
_refine_ls_hydrogen_treatment mixed
_refine_ls_matrix_type full
_refine_ls_number_parameters 390
_refine_ls_number_reflns 7041
_refine_ls_number_restraints 0
_refine_ls_restrained_S_all 1.071
_refine_ls_R_factor_all 0.0404
_refine_ls_R_factor_gt 0.0401
_refine_ls_shift/su_max 0.001
_refine_ls_shift/su_mean 0.000
_refine_ls_structure_factor_coef Fsqd
_refine_ls_weighting_details 'calc w=1/[\s^2^(Fo^2^)+(0.0208P)^2^+7.7397P] where P=(Fo^2^+2Fc^2^)/3'
_refine_ls_weighting_scheme calc
_refine_ls_wR_factor_gt 0.0858
_refine_ls_wR_factor_ref 0.0860
_reflns_number_gt 6980
_reflns_number_total 7041
_reflns_threshold_expression >2sigma(I)
_cod_data_source_file om501024j_si_002.cif
_cod_data_source_block ann37
_cod_depositor_comments 'Adding full bibliography for 4085149--4085163.cif.'
_cod_database_code 4085155

loop_
_symmetry_equiv_pos_as_xyz
'x, y, z'
'-y, x-y, z+1/3'
'-x+y, -x, z+2/3'
'y, x, -z'
'x-y, -y, -z+2/3'
'-x, -x+y, -z+1/3'

loop_
_atom_site_label
_atom_site_type_symbol
_atom_site_fract_x
_atom_site_fract_y
_atom_site_fract_z
_atom_site_U_iso_or_equiv
_atom_site_adp_type
_atom_site_occupancy
_atom_site_symmetry_multiplicity
_atom_site_calc_flag
_atom_site_refinement_flags
Cr Cr 0.85010(4) 0.07515(4) 0.088070(7) 0.00952(8) Uani 1 1 d .
N1 N 0.5012(2) -0.1572(2) 0.00844(5) 0.0256(5) Uani 1 1 d .
N2 N 1.3453(2) 0.1888(2) 0.06896(5) 0.0220(5) Uani 1 1 d .
Si1 Si 0.54189(7) -0.18121(7) 0.042751(13) 0.01613(13) Uani 1 1 d .
Si2 Si 1.24330(6) 0.26342(7) 0.073295(13) 0.01456(13) Uani 1 1 d .
C1 C 0.6643(2) -0.0106(3) 0.05858(5) 0.0143(5) Uani 1 1 d .
H1 H 0.613(3) 0.024(3) 0.0689(6) 0.020(8) Uiso 1 1 d .
C2 C 0.7863(3) 0.0927(2) 0.04473(5) 0.0140(5) Uani 1 1 d .
C3 C 0.8735(3) 0.2263(2) 0.05608(5) 0.0141(5) Uani 1 1 d .
H3 H 0.964(3) 0.291(3) 0.0460(6) 0.016(7) Uiso 1 1 d .
C4 C 0.8677(3) 0.2821(2) 0.08309(5) 0.0132(5) Uani 1 1 d .
C5 C 0.7688(3) 0.2150(2) 0.10450(5) 0.0136(4) Uani 1 1 d .
H5 H 0.671(3) 0.137(3) 0.1006(6) 0.018(7) Uiso 1 1 d .
C6 C 0.7809(3) 0.2977(3) 0.13134(5) 0.0186(5) Uani 1 1 d .
H6A H 0.6982 0.3082 0.1330 0.022 Uiso 1 1 calc R
H6B H 0.7835 0.2460 0.1482 0.022 Uiso 1 1 calc R
C7 C 0.9099(3) 0.4401(3) 0.13100(5) 0.0192(5) Uani 1 1 d .
H7 H 0.9251 0.4974 0.1483 0.023 Uiso 1 1 calc R
C8 C 1.0330(3) 0.4220(3) 0.12209(5) 0.0197(5) Uani 1 1 d .
H8A H 1.0247 0.3331 0.1280 0.024 Uiso 1 1 calc R
H8B H 1.1248 0.5011 0.1270 0.024 Uiso 1 1 calc R
C9 C 0.9868(3) 0.4235(3) 0.09100(5) 0.0169(5) Uani 1 1 d .
H9 H 1.0628 0.4679 0.0767 0.020 Uiso 1 1 calc R
C10 C 0.9266(3) 0.5158(3) 0.10218(5) 0.0203(5) Uani 1 1 d .
C11 C 0.7982(3) 0.5044(3) 0.08860(6) 0.0260(6) Uani 1 1 d .
H11A H 0.7606 0.5485 0.1009 0.039 Uiso 1 1 calc R
H11B H 0.7288 0.4067 0.0860 0.039 Uiso 1 1 calc R
H11C H 0.8222 0.5507 0.0701 0.039 Uiso 1 1 calc R
C12 C 1.0377(3) 0.6687(3) 0.10354(6) 0.0290(6) Uani 1 1 d .
H12A H 1.0627 0.7057 0.0843 0.043 Uiso 1 1 calc R
H12B H 1.1196 0.6784 0.1133 0.043 Uiso 1 1 calc R
H12C H 1.0018 0.7200 0.1140 0.043 Uiso 1 1 calc R
C13 C 0.8342(3) 0.0630(3) 0.01683(5) 0.0197(5) Uani 1 1 d .
H13A H 0.7888 0.0819 0.0011 0.030 Uiso 1 1 calc R
H13B H 0.8100 -0.0343 0.0163 0.030 Uiso 1 1 calc R
H13C H 0.9346 0.1221 0.0151 0.030 Uiso 1 1 calc R
C14 C 0.3823(3) -0.2598(3) 0.06506(5) 0.0240(6) Uani 1 1 d .
H14A H 0.3489 -0.1942 0.0671 0.036 Uiso 1 1 calc R
H14B H 0.4035 -0.2820 0.0838 0.036 Uiso 1 1 calc R
H14C H 0.3108 -0.3446 0.0560 0.036 Uiso 1 1 calc R
C15 C 0.6047(3) -0.3084(3) 0.03970(6) 0.0226(6) Uani 1 1 d .
H15A H 0.5414 -0.3857 0.0276 0.034 Uiso 1 1 calc R
H15B H 0.6080 -0.3432 0.0586 0.034 Uiso 1 1 calc R
H15C H 0.6974 -0.2626 0.0313 0.034 Uiso 1 1 calc R
C16 C 0.4964(4) -0.0356(4) -0.00008(7) 0.0381(8) Uani 1 1 d .
H16A H 0.5197 -0.0175 -0.0202 0.057 Uiso 1 1 calc R
H16B H 0.5630 0.0438 0.0111 0.057 Uiso 1 1 calc R
H16C H 0.4031 -0.0506 0.0031 0.057 Uiso 1 1 calc R
C17 C 0.4007(4) -0.2781(3) -0.00757(6) 0.0388(8) Uani 1 1 d .
H17A H 0.3069 -0.2999 -0.0024 0.058 Uiso 1 1 calc R
H17B H 0.4126 -0.3572 -0.0031 0.058 Uiso 1 1 calc R
H17C H 0.4152 -0.2583 -0.0279 0.058 Uiso 1 1 calc R
C18 C 1.0748(2) 0.1341(2) 0.08935(5) 0.0127(5) Uani 1 1 d .
H18 H 1.083(3) 0.139(3) 0.1099(6) 0.010(7) Uiso 1 1 d .
C19 C 0.9937(2) -0.0022(2) 0.07800(5) 0.0122(4) Uani 1 1 d .
C20 C 0.8732(2) -0.1077(2) 0.09093(5) 0.0114(4) Uani 1 1 d .
H20 H 0.820(3) -0.194(3) 0.0803(6) 0.021(8) Uiso 1 1 d .
C21 C 0.8030(2) -0.1044(2) 0.11600(4) 0.0104(4) Uani 1 1 d .
C22 C 0.8442(2) 0.0094(2) 0.13421(4) 0.0114(4) Uani 1 1 d .
H22 H 0.938(3) 0.077(3) 0.1360(5) 0.011(7) Uiso 1 1 d .
C23 C 0.7559(2) -0.0122(2) 0.16049(5) 0.0138(5) Uani 1 1 d .
H23A H 0.8127 0.0029 0.1777 0.017 Uiso 1 1 calc R
H23B H 0.7252 0.0570 0.1606 0.017 Uiso 1 1 calc R
C24 C 0.6297(2) -0.1567(2) 0.16153(5) 0.0140(5) Uani 1 1 d .
H24 H 0.5669 -0.1759 0.1781 0.017 Uiso 1 1 calc R
C25 C 0.5593(3) -0.1867(3) 0.13204(4) 0.0162(4) Uani 1 1 d .
H25A H 0.5698 -0.1039 0.1221 0.019 Uiso 1 1 calc R
H25B H 0.4619 -0.2628 0.1319 0.019 Uiso 1 1 calc R
C26 C 0.6654(2) -0.2306(2) 0.12293(5) 0.0124(5) Uani 1 1 d .
H26 H 0.6313 -0.3086 0.1090 0.015 Uiso 1 1 calc R
C27 C 0.6687(3) -0.2699(2) 0.15500(5) 0.0143(4) Uani 1 1 d .
C28 C 0.8029(3) -0.2534(3) 0.16685(5) 0.0201(5) Uani 1 1 d .
H28A H 0.7949 -0.2659 0.1875 0.030 Uiso 1 1 calc R
H28B H 0.8792 -0.1607 0.1624 0.030 Uiso 1 1 calc R
H28C H 0.8209 -0.3228 0.1583 0.030 Uiso 1 1 calc R
C29 C 0.5512(3) -0.4148(3) 0.16200(5) 0.0210(5) Uani 1 1 d .
H29A H 0.5697 -0.4835 0.1533 0.032 Uiso 1 1 calc R
H29B H 0.4640 -0.4263 0.1546 0.032 Uiso 1 1 calc R
H29C H 0.5443 -0.4278 0.1826 0.032 Uiso 1 1 calc R
C30 C 1.0323(3) -0.0406(3) 0.05005(5) 0.0175(5) Uani 1 1 d .
H30A H 1.1013 -0.0688 0.0534 0.026 Uiso 1 1 calc R
H30B H 1.0709 0.0394 0.0373 0.026 Uiso 1 1 calc R
H30C H 0.9498 -0.1172 0.0414 0.026 Uiso 1 1 calc R
C31 C 1.3311(3) 0.4084(3) 0.09922(5) 0.0214(5) Uani 1 1 d .
H31A H 1.3361 0.3713 0.1177 0.032 Uiso 1 1 calc R
H31B H 1.2786 0.4567 0.1010 0.032 Uiso 1 1 calc R
H31C H 1.4248 0.4731 0.0925 0.032 Uiso 1 1 calc R
C32 C 1.2369(3) 0.3388(3) 0.03823(5) 0.0232(6) Uani 1 1 d .
H32A H 1.3313 0.4007 0.0315 0.035 Uiso 1 1 calc R
H32B H 1.1884 0.3910 0.0404 0.035 Uiso 1 1 calc R
H32C H 1.1878 0.2641 0.0245 0.035 Uiso 1 1 calc R
C33 C 1.3595(3) 0.1122(4) 0.09235(6) 0.0315(7) Uani 1 1 d .
H33A H 1.3117 0.0135 0.0877 0.047 Uiso 1 1 calc R
H33B H 1.3187 0.1265 0.1095 0.047 Uiso 1 1 calc R
H33C H 1.4577 0.1448 0.0957 0.047 Uiso 1 1 calc R
C34 C 1.4027(4) 0.1682(5) 0.04363(7) 0.0507(10) Uani 1 1 d .
H34A H 1.5005 0.1980 0.0467 0.076 Uiso 1 1 calc R
H34B H 1.3946 0.2225 0.0282 0.076 Uiso 1 1 calc R
H34C H 1.3526 0.0700 0.0386 0.076 Uiso 1 1 calc R

loop_
_atom_site_aniso_label
_atom_site_aniso_U_11
_atom_site_aniso_U_22
_atom_site_aniso_U_33
_atom_site_aniso_U_23
_atom_site_aniso_U_13
_atom_site_aniso_U_12
Cr 0.00965(18) 0.00795(18) 0.01066(16) 0.00001(13) 0.00005(13) 0.00418(15)
N1 0.0236(12) 0.0206(12) 0.0217(11) -0.0023(9) -0.0078(9) 0.0028(10)
N2 0.0198(11) 0.0245(12) 0.0216(10) 0.0017(9) 0.0069(8) 0.0110(10)
Si1 0.0143(3) 0.0148(3) 0.0154(3) -0.0025(2) -0.0035(2) 0.0043(3)
Si2 0.0114(3) 0.0133(3) 0.0140(3) 0.0013(2) 0.0025(2) 0.0025(3)
C1 0.0119(11) 0.0159(12) 0.0142(10) -0.0003(9) -0.0026(8) 0.0063(10)
C2 0.0168(12) 0.0137(11) 0.0112(10) 0.0017(8) -0.0030(8) 0.0075(10)
C3 0.0165(12) 0.0118(11) 0.0126(10) 0.0017(8) -0.0017(9) 0.0061(10)
C4 0.0163(12) 0.0070(11) 0.0181(11) 0.0008(8) -0.0015(9) 0.0072(9)
C5 0.0156(12) 0.0094(11) 0.0193(11) -0.0018(8) 0.0005(9) 0.0088(10)
C6 0.0236(14) 0.0150(12) 0.0191(11) -0.0030(9) 0.0009(10) 0.0110(11)
C7 0.0224(14) 0.0160(12) 0.0206(12) -0.0028(10) -0.0003(10) 0.0105(11)
C8 0.0206(13) 0.0143(12) 0.0234(12) -0.0054(9) -0.0035(10) 0.0082(11)
C9 0.0169(13) 0.0101(11) 0.0206(11) -0.0026(9) 0.0001(9) 0.0045(10)
C10 0.0262(14) 0.0130(12) 0.0247(12) -0.0020(9) 0.0007(10) 0.0120(11)
C11 0.0339(16) 0.0207(13) 0.0309(14) -0.0006(10) -0.0014(12) 0.0193(13)
C12 0.0354(16) 0.0158(14) 0.0355(14) -0.0037(11) 0.0029(12) 0.0126(13)
C13 0.0244(13) 0.0184(12) 0.0138(10) -0.0013(9) -0.0006(9) 0.0089(11)
C14 0.0198(13) 0.0186(13) 0.0257(13) -0.0033(10) -0.0025(10) 0.0036(11)
C15 0.0203(14) 0.0150(12) 0.0260(13) -0.0050(10) -0.0013(10) 0.0039(11)
C16 0.0404(19) 0.0378(18) 0.0369(16) -0.0017(14) -0.0155(14) 0.0202(16)
C17 0.0363(18) 0.0335(17) 0.0251(14) -0.0069(12) -0.0123(13) 0.0013(15)
C18 0.0117(11) 0.0153(12) 0.0133(10) 0.0000(8) 0.0008(8) 0.0083(10)
C19 0.0101(11) 0.0124(11) 0.0155(10) 0.0008(8) 0.0022(8) 0.0066(9)
C20 0.0129(11) 0.0064(11) 0.0146(10) -0.0001(8) 0.0000(9) 0.0046(9)
C21 0.0114(11) 0.0067(10) 0.0121(9) 0.0031(8) 0.0014(8) 0.0038(9)
C22 0.0111(11) 0.0106(11) 0.0113(10) 0.0018(8) 0.0019(8) 0.0045(9)
C23 0.0146(12) 0.0135(12) 0.0131(10) -0.0005(8) 0.0023(8) 0.0067(10)
C24 0.0128(11) 0.0153(12) 0.0126(10) 0.0009(9) 0.0018(8) 0.0062(10)
C25 0.0120(11) 0.0209(12) 0.0147(10) 0.0017(9) 0.0009(9) 0.0074(10)
C26 0.0086(11) 0.0116(11) 0.0144(10) -0.0003(8) 0.0000(8) 0.0032(9)
C27 0.0143(12) 0.0127(11) 0.0139(10) 0.0028(8) 0.0035(9) 0.0054(10)
C28 0.0210(13) 0.0224(14) 0.0201(12) 0.0050(10) 0.0018(10) 0.0133(12)
C29 0.0216(13) 0.0141(12) 0.0208(12) 0.0034(10) 0.0047(10) 0.0039(11)
C30 0.0167(12) 0.0165(12) 0.0179(11) -0.0007(9) 0.0052(9) 0.0073(10)
C31 0.0144(13) 0.0174(12) 0.0220(11) 0.0024(9) 0.0024(9) 0.0002(11)
C32 0.0191(13) 0.0206(14) 0.0199(12) 0.0033(10) 0.0020(10) 0.0024(11)
C33 0.0294(16) 0.0419(18) 0.0345(15) 0.0077(13) 0.0080(13) 0.0264(15)
C34 0.049(2) 0.083(3) 0.0361(18) 0.0083(18) 0.0158(16) 0.044(2)

loop_
_atom_type_symbol
_atom_type_description
_atom_type_scat_dispersion_real
_atom_type_scat_dispersion_imag
_atom_type_scat_source
C C 0.0181 0.0091 'International Tables Vol C Tables 4.2.6.8 and 6.1.1.4'
H H 0.0000 0.0000 'International Tables Vol C Tables 4.2.6.8 and 6.1.1.4'
N N 0.0311 0.0180 'International Tables Vol C Tables 4.2.6.8 and 6.1.1.4'
Si Si 0.2541 0.3302 'International Tables Vol C Tables 4.2.6.8 and 6.1.1.4'
Cr Cr -0.1635 2.4439 'International Tables Vol C Tables 4.2.6.8 and 6.1.1.4'

loop_
_geom_angle_atom_site_label_1
_geom_angle_atom_site_label_2
_geom_angle_atom_site_label_3
_geom_angle
C3 Cr C20 137.83(9)
C3 Cr C2 37.71(9)
C20 Cr C2 109.52(9)
C3 Cr C19 108.84(9)
C20 Cr C19 37.29(8)
C2 Cr C19 99.48(9)
C3 Cr C21 170.95(9)
C20 Cr C21 37.74(8)
C2 Cr C21 133.27(9)
C19 Cr C21 70.62(8)
C3 Cr C4 37.92(8)
C20 Cr C4 169.47(9)
C2 Cr C4 71.08(9)
C19 Cr C4 132.36(9)
C21 Cr C4 148.42(8)
C3 Cr C18 96.16(9)
C20 Cr C18 68.74(9)
C2 Cr C18 111.16(9)
C19 Cr C18 37.27(8)
C21 Cr C18 88.54(9)
C4 Cr C18 101.05(9)
C3 Cr C1 68.51(9)
C20 Cr C1 98.82(9)
C2 Cr C1 37.16(8)
C19 Cr C1 112.95(9)
C21 Cr C1 103.13(9)
C4 Cr C1 87.76(9)
C18 Cr C1 141.96(8)
C3 Cr C22 151.66(9)
C20 Cr C22 68.87(8)
C2 Cr C22 162.10(9)
C19 Cr C22 89.37(8)
C21 Cr C22 36.27(8)
C4 Cr C22 113.95(8)
C18 Cr C22 85.27(8)
C1 Cr C22 124.97(8)
C3 Cr C5 69.04(9)
C20 Cr C5 152.25(8)
C2 Cr C5 89.83(9)
C19 Cr C5 160.78(9)
C21 Cr C5 114.58(8)
C4 Cr C5 36.08(8)
C18 Cr C5 123.56(9)
C1 Cr C5 84.54(9)
C22 Cr C5 86.54(8)
C16 N1 C17 110.7(2)
C16 N1 Si1 122.70(19)
C17 N1 Si1 118.5(2)
C34 N2 C33 110.5(3)
C34 N2 Si2 129.4(2)
C33 N2 Si2 119.15(18)
N1 Si1 C1 109.34(11)
N1 Si1 C14 109.60(12)
C1 Si1 C14 107.20(11)
N1 Si1 C15 105.70(12)
C1 Si1 C15 116.42(11)
C14 Si1 C15 108.48(13)
N2 Si2 C18 109.14(11)
N2 Si2 C31 107.94(12)
C18 Si2 C31 107.12(11)
N2 Si2 C32 107.15(12)
C18 Si2 C32 117.12(11)
C31 Si2 C32 108.05(12)
C2 C1 Si1 124.03(17)
C2 C1 Cr 68.84(12)
Si1 C1 Cr 136.58(13)
C3 C2 C1 123.6(2)
C3 C2 C13 115.2(2)
C1 C2 C13 121.2(2)
C3 C2 Cr 70.15(13)
C1 C2 Cr 74.00(12)
C13 C2 Cr 128.24(17)
C2 C3 C4 129.5(2)
C2 C3 Cr 72.14(13)
C4 C3 Cr 73.02(13)
C5 C4 C3 127.0(2)
C5 C4 C9 115.1(2)
C3 C4 C9 117.7(2)
C5 C4 Cr 74.55(13)
C3 C4 Cr 69.07(13)
C9 C4 Cr 129.01(17)
C4 C5 C6 117.6(2)
C4 C5 Cr 69.36(13)
C6 C5 Cr 137.89(17)
C7 C6 C5 111.9(2)
C6 C7 C8 107.8(2)
C6 C7 C10 111.7(2)
C8 C7 C10 87.77(19)
C7 C8 C9 86.15(19)
C4 C9 C8 110.1(2)
C4 C9 C10 108.9(2)
C8 C9 C10 86.80(18)
C11 C10 C12 108.4(2)
C11 C10 C7 118.0(2)
C12 C10 C7 112.2(2)
C11 C10 C9 119.9(2)
C12 C10 C9 111.8(2)
C7 C10 C9 84.94(18)
C19 C18 Si2 121.92(17)
C19 C18 Cr 70.06(13)
Si2 C18 Cr 139.43(12)
C20 C19 C18 124.0(2)
C20 C19 C30 115.4(2)
C18 C19 C30 120.6(2)
C20 C19 Cr 70.05(13)
C18 C19 Cr 72.67(13)
C30 C19 Cr 131.29(17)
C19 C20 C21 130.0(2)
C19 C20 Cr 72.66(13)
C21 C20 Cr 72.82(13)
C22 C21 C20 126.3(2)
C22 C21 C26 115.53(19)
C20 C21 C26 118.0(2)
C22 C21 Cr 74.03(13)
C20 C21 Cr 69.44(12)
C26 C21 Cr 129.67(15)
C21 C22 C23 117.4(2)
C21 C22 Cr 69.70(12)
C23 C22 Cr 137.41(16)
C24 C23 C22 112.08(19)
C23 C24 C25 107.53(19)
C23 C24 C27 111.53(19)
C25 C24 C27 87.96(17)
C24 C25 C26 86.10(17)
C21 C26 C25 110.20(19)
C21 C26 C27 108.16(18)
C25 C26 C27 87.12(17)
C28 C27 C29 108.8(2)
C28 C27 C24 119.1(2)
C29 C27 C24 112.1(2)
C28 C27 C26 118.41(19)
C29 C27 C26 111.98(19)
C24 C27 C26 84.82(17)

loop_
_geom_bond_atom_site_label_1
_geom_bond_atom_site_label_2
_geom_bond_distance
Cr C3 2.180(2)
Cr C20 2.187(2)
Cr C2 2.206(2)
Cr C19 2.221(2)
Cr C21 2.231(2)
Cr C4 2.232(2)
Cr C18 2.255(2)
Cr C1 2.274(2)
Cr C22 2.287(2)
Cr C5 2.299(2)
N1 C16 1.443(4)
N1 C17 1.462(3)
N1 Si1 1.738(2)
N2 C34 1.428(4)
N2 C33 1.453(4)
N2 Si2 1.728(2)
Si1 C1 1.859(2)
Si1 C14 1.868(3)
Si1 C15 1.878(3)
Si2 C18 1.866(2)
Si2 C31 1.868(3)
Si2 C32 1.873(3)
C1 C2 1.429(3)
C2 C3 1.417(3)
C2 C13 1.518(3)
C3 C4 1.434(3)
C4 C5 1.405(3)
C4 C9 1.517(3)
C5 C6 1.533(3)
C6 C7 1.521(4)
C7 C8 1.545(4)
C7 C10 1.562(3)
C8 C9 1.558(3)
C9 C10 1.576(3)
C10 C11 1.518(4)
C10 C12 1.530(4)
C18 C19 1.431(3)
C19 C20 1.409(3)
C19 C30 1.514(3)
C20 C21 1.430(3)
C21 C22 1.407(3)
C21 C26 1.513(3)
C22 C23 1.526(3)
C23 C24 1.523(3)
C24 C25 1.550(3)
C24 C27 1.560(3)
C25 C26 1.553(3)
C26 C27 1.581(3)
C27 C28 1.522(3)
C27 C29 1.526(3)

loop_
_geom_torsion_atom_site_label_1
_geom_torsion_atom_site_label_2
_geom_torsion_atom_site_label_3
_geom_torsion_atom_site_label_4
_geom_torsion
C16 N1 Si1 C1 -31.4(3)
C17 N1 Si1 C1 -177.1(2)
C16 N1 Si1 C14 85.8(3)
C17 N1 Si1 C14 -59.9(3)
C16 N1 Si1 C15 -157.5(3)
C17 N1 Si1 C15 56.8(3)
C34 N2 Si2 C18 120.2(3)
C33 N2 Si2 C18 -47.3(2)
C34 N2 Si2 C31 -123.7(3)
C33 N2 Si2 C31 68.7(2)
C34 N2 Si2 C32 -7.6(3)
C33 N2 Si2 C32 -175.1(2)
N1 Si1 C1 C2 -48.5(2)
C14 Si1 C1 C2 -167.2(2)
C15 Si1 C1 C2 71.2(2)
N1 Si1 C1 Cr -143.04(17)
C14 Si1 C1 Cr 98.22(19)
C15 Si1 C1 Cr -23.4(2)
C3 Cr C1 C2 27.36(14)
C20 Cr C1 C2 -110.80(15)
C19 Cr C1 C2 -74.77(16)
C21 Cr C1 C2 -149.03(14)
C4 Cr C1 C2 60.93(15)
C18 Cr C1 C2 -44.2(2)
C22 Cr C1 C2 178.87(14)
C5 Cr C1 C2 96.96(15)
C3 Cr C1 Si1 145.0(2)
C20 Cr C1 Si1 6.84(19)
C2 Cr C1 Si1 117.6(2)
C19 Cr C1 Si1 42.9(2)
C21 Cr C1 Si1 -31.39(19)
C4 Cr C1 Si1 178.58(18)
C18 Cr C1 Si1 73.4(2)
C22 Cr C1 Si1 -63.5(2)
C5 Cr C1 Si1 -145.39(18)
Si1 C1 C2 C3 175.17(18)
Cr C1 C2 C3 -52.1(2)
Si1 C1 C2 C13 -7.3(3)
Cr C1 C2 C13 125.4(2)
Si1 C1 C2 Cr -132.72(18)
C20 Cr C2 C3 -145.81(14)
C19 Cr C2 C3 -108.62(15)
C21 Cr C2 C3 179.13(14)
C4 Cr C2 C3 23.06(14)
C18 Cr C2 C3 -71.79(16)
C1 Cr C2 C3 135.6(2)
C22 Cr C2 C3 132.6(3)
C5 Cr C2 C3 54.48(15)
C3 Cr C2 C1 -135.6(2)
C20 Cr C2 C1 78.55(16)
C19 Cr C2 C1 115.74(15)
C21 Cr C2 C1 43.49(19)
C4 Cr C2 C1 -112.59(16)
C18 Cr C2 C1 152.56(14)
C22 Cr C2 C1 -3.0(4)
C5 Cr C2 C1 -81.16(15)
C3 Cr C2 C13 107.0(3)
C20 Cr C2 C13 -38.9(2)
C19 Cr C2 C13 -1.7(2)
C21 Cr C2 C13 -73.9(2)
C4 Cr C2 C13 130.0(2)
C18 Cr C2 C13 35.2(2)
C1 Cr C2 C13 -117.4(3)
C22 Cr C2 C13 -120.4(3)
C5 Cr C2 C13 161.4(2)
C1 C2 C3 C4 5.4(4)
C13 C2 C3 C4 -172.3(2)
Cr C2 C3 C4 -48.4(2)
C1 C2 C3 Cr 53.8(2)
C13 C2 C3 Cr -123.9(2)
C20 Cr C3 C2 52.1(2)
C19 Cr C3 C2 80.98(15)
C21 Cr C3 C2 -4.0(6)
C4 Cr C3 C2 -142.9(2)
C18 Cr C3 C2 117.00(15)
C1 Cr C3 C2 -26.99(14)
C22 Cr C3 C2 -151.56(18)
C5 Cr C3 C2 -119.35(16)
C20 Cr C3 C4 -164.99(14)
C2 Cr C3 C4 142.9(2)
C19 Cr C3 C4 -136.10(14)
C21 Cr C3 C4 138.9(5)
C18 Cr C3 C4 -100.09(14)
C1 Cr C3 C4 115.93(16)
C22 Cr C3 C4 -8.6(3)
C5 Cr C3 C4 23.56(13)
C2 C3 C4 C5 -1.8(4)
Cr C3 C4 C5 -49.9(2)
C2 C3 C4 C9 172.2(2)
Cr C3 C4 C9 124.1(2)
C2 C3 C4 Cr 48.1(2)
C3 Cr C4 C5 140.7(2)
C20 Cr C4 C5 -147.2(4)
C2 Cr C4 C5 117.72(15)
C19 Cr C4 C5 -156.70(14)
C21 Cr C4 C5 -28.0(2)
C18 Cr C4 C5 -133.51(14)
C1 Cr C4 C5 83.80(14)
C22 Cr C4 C5 -43.81(16)
C20 Cr C4 C3 72.1(5)
C2 Cr C4 C3 -22.95(14)
C19 Cr C4 C3 62.64(18)
C21 Cr C4 C3 -168.62(16)
C18 Cr C4 C3 85.83(15)
C1 Cr C4 C3 -56.87(14)
C22 Cr C4 C3 175.53(14)
C5 Cr C4 C3 -140.7(2)
C3 Cr C4 C9 -109.3(3)
C20 Cr C4 C9 -37.1(6)
C2 Cr C4 C9 -132.2(2)
C19 Cr C4 C9 -46.6(3)
C21 Cr C4 C9 82.1(3)
C18 Cr C4 C9 -23.4(2)
C1 Cr C4 C9 -166.1(2)
C22 Cr C4 C9 66.3(2)
C5 Cr C4 C9 110.1(3)
C3 C4 C5 C6 -178.0(2)
C9 C4 C5 C6 8.0(3)
Cr C4 C5 C6 134.2(2)
C3 C4 C5 Cr 47.8(2)
C9 C4 C5 Cr -126.3(2)
C3 Cr C5 C4 -24.65(14)
C20 Cr C5 C4 167.73(18)
C2 Cr C5 C4 -56.87(15)
C19 Cr C5 C4 62.6(3)
C21 Cr C5 C4 164.34(14)
C18 Cr C5 C4 58.68(16)
C1 Cr C5 C4 -93.70(14)
C22 Cr C5 C4 140.67(15)
C3 Cr C5 C6 -133.4(3)
C20 Cr C5 C6 59.0(3)
C2 Cr C5 C6 -165.6(3)
C19 Cr C5 C6 -46.2(4)
C21 Cr C5 C6 55.6(3)
C4 Cr C5 C6 -108.8(3)
C18 Cr C5 C6 -50.1(3)
C1 Cr C5 C6 157.5(3)
C22 Cr C5 C6 31.9(3)
C4 C5 C6 C7 -4.7(3)
Cr C5 C6 C7 84.5(3)
C5 C6 C7 C8 -47.1(3)
C5 C6 C7 C10 47.7(3)
C6 C7 C8 C9 83.7(2)
C10 C7 C8 C9 -28.35(18)
C5 C4 C9 C8 40.0(3)
C3 C4 C9 C8 -134.7(2)
Cr C4 C9 C8 -50.1(3)
C5 C4 C9 C10 -53.6(3)
C3 C4 C9 C10 131.8(2)
Cr C4 C9 C10 -143.67(18)
C7 C8 C9 C4 -80.9(2)
C7 C8 C9 C10 28.10(18)
C6 C7 C10 C11 41.1(3)
C8 C7 C10 C11 149.4(2)
C6 C7 C10 C12 168.2(2)
C8 C7 C10 C12 -83.5(2)
C6 C7 C10 C9 -80.3(2)
C8 C7 C10 C9 28.04(18)
C4 C9 C10 C11 -37.3(3)
C8 C9 C10 C11 -147.4(2)
C4 C9 C10 C12 -165.7(2)
C8 C9 C10 C12 84.2(2)
C4 C9 C10 C7 82.3(2)
C8 C9 C10 C7 -27.81(18)
N2 Si2 C18 C19 -50.4(2)
C31 Si2 C18 C19 -166.99(19)
C32 Si2 C18 C19 71.5(2)
N2 Si2 C18 Cr -146.67(18)
C31 Si2 C18 Cr 96.7(2)
C32 Si2 C18 Cr -24.8(2)
C3 Cr C18 C19 -113.23(14)
C20 Cr C18 C19 26.06(13)
C2 Cr C18 C19 -77.47(14)
C21 Cr C18 C19 59.02(13)
C4 Cr C18 C19 -151.28(13)
C1 Cr C18 C19 -50.6(2)
C22 Cr C18 C19 95.20(14)
C5 Cr C18 C19 177.88(13)
C3 Cr C18 Si2 2.9(2)
C20 Cr C18 Si2 142.2(2)
C2 Cr C18 Si2 38.7(2)
C19 Cr C18 Si2 116.2(2)
C21 Cr C18 Si2 175.20(19)
C4 Cr C18 Si2 -35.1(2)
C1 Cr C18 Si2 65.6(2)
C22 Cr C18 Si2 -148.62(19)
C5 Cr C18 Si2 -65.9(2)
Si2 C18 C19 C20 173.40(18)
Cr C18 C19 C20 -50.0(2)
Si2 C18 C19 C30 -8.3(3)
Cr C18 C19 C30 128.2(2)
Si2 C18 C19 Cr -136.55(17)
C3 Cr C19 C20 -147.64(13)
C2 Cr C19 C20 -109.87(14)
C21 Cr C19 C20 22.80(13)
C4 Cr C19 C20 177.15(13)
C18 Cr C19 C20 137.49(19)
C1 Cr C19 C20 -73.66(14)
C22 Cr C19 C20 54.49(14)
C5 Cr C19 C20 132.1(2)
C3 Cr C19 C18 74.87(14)
C20 Cr C19 C18 -137.49(19)
C2 Cr C19 C18 112.63(14)
C21 Cr C19 C18 -114.69(14)
C4 Cr C19 C18 39.66(18)
C1 Cr C19 C18 148.85(13)
C22 Cr C19 C18 -83.00(14)
C5 Cr C19 C18 -5.4(3)
C3 Cr C19 C30 -40.9(2)
C20 Cr C19 C30 106.7(3)
C2 Cr C19 C30 -3.1(2)
C21 Cr C19 C30 129.5(2)
C4 Cr C19 C30 -76.1(2)
C18 Cr C19 C30 -115.8(3)
C1 Cr C19 C30 33.1(2)
C22 Cr C19 C30 161.2(2)
C5 Cr C19 C30 -121.2(3)
C18 C19 C20 C21 2.9(4)
C30 C19 C20 C21 -175.4(2)
Cr C19 C20 C21 -48.2(2)
C18 C19 C20 Cr 51.1(2)
C30 C19 C20 Cr -127.2(2)
C3 Cr C20 C19 48.99(19)
C2 Cr C20 C19 79.79(14)
C21 Cr C20 C19 -143.3(2)
C4 Cr C20 C19 -11.6(5)
C18 Cr C20 C19 -26.05(13)
C1 Cr C20 C19 116.59(13)
C22 Cr C20 C19 -119.23(15)
C5 Cr C20 C19 -148.36(18)
C3 Cr C20 C21 -167.69(14)
C2 Cr C20 C21 -136.89(14)
C19 Cr C20 C21 143.3(2)
C4 Cr C20 C21 131.7(5)
C18 Cr C20 C21 117.27(15)
C1 Cr C20 C21 -100.09(14)
C22 Cr C20 C21 24.09(13)
C5 Cr C20 C21 -5.0(3)
C19 C20 C21 C22 -2.0(4)
Cr C20 C21 C22 -50.2(2)
C19 C20 C21 C26 173.1(2)
Cr C20 C21 C26 124.94(19)
C19 C20 C21 Cr 48.1(2)
C3 Cr C21 C22 -154.5(5)
C20 Cr C21 C22 139.9(2)
C2 Cr C21 C22 -157.86(14)
C19 Cr C21 C22 117.38(15)
C4 Cr C21 C22 -25.0(2)
C18 Cr C21 C22 83.98(14)
C1 Cr C21 C22 -132.60(14)
C5 Cr C21 C22 -42.64(16)
C3 Cr C21 C20 65.6(6)
C2 Cr C21 C20 62.20(18)
C19 Cr C21 C20 -22.56(13)
C4 Cr C21 C20 -164.90(16)
C18 Cr C21 C20 -55.95(14)
C1 Cr C21 C20 87.47(14)
C22 Cr C21 C20 -139.9(2)
C5 Cr C21 C20 177.42(13)
C3 Cr C21 C26 -44.3(7)
C20 Cr C21 C26 -109.9(2)
C2 Cr C21 C26 -47.7(2)
C19 Cr C21 C26 -132.4(2)
C4 Cr C21 C26 85.2(3)
C18 Cr C21 C26 -165.8(2)
C1 Cr C21 C26 -22.4(2)
C22 Cr C21 C26 110.2(2)
C5 Cr C21 C26 67.5(2)
C20 C21 C22 C23 -177.8(2)
C26 C21 C22 C23 7.0(3)
Cr C21 C22 C23 133.82(19)
C20 C21 C22 Cr 48.4(2)
C26 C21 C22 Cr -126.81(19)
C3 Cr C22 C21 171.80(18)
C20 Cr C22 C21 -24.98(13)
C2 Cr C22 C21 63.2(3)
C19 Cr C22 C21 -56.90(14)
C4 Cr C22 C21 166.00(14)
C18 Cr C22 C21 -94.00(14)
C1 Cr C22 C21 61.02(17)
C5 Cr C22 C21 141.89(14)
C3 Cr C22 C23 63.0(3)
C20 Cr C22 C23 -133.7(3)
C2 Cr C22 C23 -45.5(4)
C19 Cr C22 C23 -165.7(2)
C21 Cr C22 C23 -108.8(3)
C4 Cr C22 C23 57.2(3)
C18 Cr C22 C23 157.2(2)
C1 Cr C22 C23 -47.7(3)
C5 Cr C22 C23 33.1(2)
C21 C22 C23 C24 -3.1(3)
Cr C22 C23 C24 86.0(3)
C22 C23 C24 C25 -48.1(3)
C22 C23 C24 C27 46.8(3)
C23 C24 C25 C26 83.9(2)
C27 C24 C25 C26 -28.10(17)
C22 C21 C26 C25 40.2(3)
C20 C21 C26 C25 -135.4(2)
Cr C21 C26 C25 -49.8(3)
C22 C21 C26 C27 -53.4(3)
C20 C21 C26 C27 130.9(2)
Cr C21 C26 C27 -143.44(17)
C24 C25 C26 C21 -80.6(2)
C24 C25 C26 C27 27.72(17)
C23 C24 C27 C28 39.3(3)
C25 C24 C27 C28 147.4(2)
C23 C24 C27 C29 167.91(19)
C25 C24 C27 C29 -84.0(2)
C23 C24 C27 C26 -80.4(2)
C25 C24 C27 C26 27.62(16)
C21 C26 C27 C28 -37.7(3)
C25 C26 C27 C28 -148.0(2)
C21 C26 C27 C29 -165.5(2)
C25 C26 C27 C29 84.2(2)
C21 C26 C27 C24 82.7(2)
C25 C26 C27 C24 -27.58(17)
